data_4127203
loop_
_publ_author_name
'Sunada, Yusuke'
'Ogushi, Hajime'
'Yamamoto, Taiji'
'Uto, Shoko'
'Sawano, Mina'
'Tahara, Atsushi'
'Tanaka, Hiromasa'
'Shiota, Yoshihito'
'Yoshizawa, Kazunari'
'Nagashima, Hideo'

_publ_section_title
;
 Disilaruthena- and ferra-cyclic complexes containing isocyanide lig-ands
 as effective catalysts for hydrogenation of unfunctionalized ste-rically
 hindered alkenes.
;
_journal_name_full 'Journal of the American Chemical Society'
_journal_paper_doi 10.1021/jacs.8b00812
_journal_year 2018
_chemical_formula_moiety 'C40 H56 Fe N2 Si4'
_chemical_formula_sum 'C40 H56 Fe N2 Si4'
_chemical_formula_weight 733.08
_space_group_crystal_system monoclinic
_space_group_IT_number 14
_space_group_name_Hall '-P 2ybc'
_space_group_name_H-M_alt 'P 1 21/c 1'
_symmetry_space_group_name_Hall '-P 2ybc'
_symmetry_space_group_name_H-M 'P 1 21/c 1'
_atom_sites_solution_hydrogens geom
_atom_sites_solution_primary direct
_atom_sites_solution_secondary difmap
_cell_angle_alpha 90.0000
_cell_angle_beta 92.646(3)
_cell_angle_gamma 90.0000
_cell_formula_units_Z 2
_cell_length_a 9.239(2)
_cell_length_b 15.723(4)
_cell_length_c 13.879(4)
_cell_measurement_reflns_used 6481
_cell_measurement_temperature 193
_cell_measurement_theta_max 27.48
_cell_measurement_theta_min 3.21
_cell_volume 2014.0(9)
_computing_cell_refinement CrystalClear
_computing_data_collection 'CrystalClear (Rigaku Inc., 2008)'
_computing_data_reduction CrystalClear
_computing_molecular_graphics 'CrystalStructure 4.2.2'
_computing_publication_material 'CrystalStructure 4.2.2 (Rigaku, 2016)'
_computing_structure_refinement 'SHELXL97 (Sheldrick, 2008)'
_computing_structure_solution 'SIR2011 (Burla, et al., 2012)'
_diffrn_ambient_temperature 193
_diffrn_detector_area_resol_mean 7.111
_diffrn_measured_fraction_theta_full 0.991
_diffrn_measured_fraction_theta_max 0.993
_diffrn_measurement_device_type 'Rigaku Saturn724'
_diffrn_measurement_method \w
_diffrn_radiation_type 'Mo K\a'
_diffrn_radiation_wavelength 0.71075
_diffrn_reflns_av_R_equivalents 0.0400
_diffrn_reflns_Laue_measured_fraction_full 0.991
_diffrn_reflns_Laue_measured_fraction_max 0.993
_diffrn_reflns_limit_h_max 11
_diffrn_reflns_limit_h_min -11
_diffrn_reflns_limit_k_max 16
_diffrn_reflns_limit_k_min -20
_diffrn_reflns_limit_l_max 17
_diffrn_reflns_limit_l_min -17
_diffrn_reflns_number 15735
_diffrn_reflns_point_group_measured_fraction_full 0.991
_diffrn_reflns_point_group_measured_fraction_max 0.993
_diffrn_reflns_theta_full 25.242
_diffrn_reflns_theta_max 27.468
_diffrn_reflns_theta_min 3.212
_diffrn_standards_number 0
_exptl_absorpt_coefficient_mu 0.522
_exptl_absorpt_correction_T_max 0.959
_exptl_absorpt_correction_T_min 0.837
_exptl_absorpt_correction_type multi-scan
_exptl_absorpt_process_details 'REQAB (Rigaku, 1998)'
_exptl_crystal_colour colorless
_exptl_crystal_density_diffrn 1.209
_exptl_crystal_density_method 'not measured'
_exptl_crystal_description block
_exptl_crystal_F_000 784.00
_exptl_crystal_size_max 0.120
_exptl_crystal_size_mid 0.100
_exptl_crystal_size_min 0.080
_refine_diff_density_max 0.78
_refine_diff_density_min -0.35
_refine_ls_extinction_method none
_refine_ls_goodness_of_fit_ref 1.054
_refine_ls_hydrogen_treatment mixed
_refine_ls_number_parameters 218
_refine_ls_number_reflns 4570
_refine_ls_number_restraints 0
_refine_ls_R_factor_all 0.0394
_refine_ls_R_factor_gt 0.0368
_refine_ls_shift/su_max 0.000
_refine_ls_structure_factor_coef Fsqd
_refine_ls_weighting_details 'w = 1/[\s^2^(Fo^2^)+(0.0621P)^2^+0.7558P] where P=(Fo^2^+2Fc^2^)/3'
_refine_ls_weighting_scheme calc
_refine_ls_wR_factor_gt 0.1008
_refine_ls_wR_factor_ref 0.1034
_reflns_Friedel_coverage 0.000
_reflns_number_gt 4191
_reflns_number_total 4570
_reflns_threshold_expression F^2^>2.0\s(F^2^)
_cod_data_source_file ja8b00812_si_002.cif
_cod_data_source_block Fe(Si)2(Si-H)2(CNMes)2
_cod_database_code 4127203
_shelxl_version_number 2014-1

loop_
_space_group_symop_id
_space_group_symop_operation_xyz
1 +X,+Y,+Z
2 -X,1/2+Y,1/2-Z
3 -X,-Y,-Z
4 +X,-1/2-Y,-1/2+Z

loop_
_atom_site_label
_atom_site_type_symbol
_atom_site_fract_x
_atom_site_fract_y
_atom_site_fract_z
_atom_site_U_iso_or_equiv
_atom_site_adp_type
_atom_site_occupancy
_atom_site_site_symmetry_order
_atom_site_calc_flag
_atom_site_refinement_flags_posn
_atom_site_refinement_flags_adp
_atom_site_refinement_flags_occupancy
Fe1 Fe 0.0000 0.0000 0.0000 0.01679(10) Uani 1 2 d S . P
Si1 Si 0.08676(4) 0.13827(3) -0.05107(3) 0.02113(11) Uani 1 1 d . . .
Si2 Si -0.14645(4) 0.09180(3) 0.09802(3) 0.02116(11) Uani 1 1 d . . .
N1 N 0.23719(14) -0.01226(9) 0.15545(9) 0.0247(3) Uani 1 1 d . . .
C1 C 0.14463(16) -0.00729(9) 0.09510(11) 0.0206(3) Uani 1 1 d . . .
C2 C 0.35194(14) -0.03079(10) 0.22184(10) 0.0218(3) Uani 1 1 d . . .
C3 C 0.41198(16) -0.11257(10) 0.22236(11) 0.0238(3) Uani 1 1 d . . .
C4 C 0.52734(17) -0.12870(11) 0.28831(11) 0.0272(3) Uani 1 1 d . . .
H4 H 0.5697 -0.1824 0.2894 0.033 Uiso 1 1 calc R U .
C5 C 0.58103(16) -0.06721(11) 0.35244(11) 0.0279(3) Uani 1 1 d . . .
C6 C 0.51763(17) 0.01275(11) 0.35012(11) 0.0275(3) Uani 1 1 d . . .
H6 H 0.5526 0.0541 0.3931 0.033 Uiso 1 1 calc R U .
C7 C 0.40292(16) 0.03317(10) 0.28527(10) 0.0246(3) Uani 1 1 d . . .
C8 C 0.35425(19) -0.18111(11) 0.15552(12) 0.0331(4) Uani 1 1 d . . .
H8A H 0.4018 -0.2339 0.1713 0.040 Uiso 1 1 calc R U .
H8B H 0.3722 -0.1660 0.0901 0.040 Uiso 1 1 calc R U .
H8C H 0.2519 -0.1872 0.1624 0.040 Uiso 1 1 calc R U .
C9 C 0.7057(2) -0.08742(13) 0.42292(14) 0.0411(4) Uani 1 1 d . . .
H9A H 0.7346 -0.1456 0.4149 0.049 Uiso 1 1 calc R U .
H9B H 0.6760 -0.0789 0.4876 0.049 Uiso 1 1 calc R U .
H9C H 0.7859 -0.0506 0.4110 0.049 Uiso 1 1 calc R U .
C10 C 0.3383(2) 0.12058(12) 0.28370(14) 0.0379(4) Uani 1 1 d . . .
H10A H 0.3824 0.1538 0.3351 0.045 Uiso 1 1 calc R U .
H10B H 0.2359 0.1167 0.2919 0.045 Uiso 1 1 calc R U .
H10C H 0.3553 0.1473 0.2231 0.045 Uiso 1 1 calc R U .
C11 C -0.02872(16) 0.22703(10) -0.00586(10) 0.0221(3) Uani 1 1 d . . .
C12 C -0.01320(17) 0.31178(10) -0.03462(12) 0.0288(3) Uani 1 1 d . . .
H12 H 0.0578 0.3260 -0.0772 0.035 Uiso 1 1 calc R U .
C13 C -0.1024(2) 0.37485(11) -0.00043(14) 0.0357(4) Uani 1 1 d . . .
H13 H -0.0911 0.4309 -0.0200 0.043 Uiso 1 1 calc R U .
C14 C -0.2086(2) 0.35389(12) 0.06318(14) 0.0382(4) Uani 1 1 d . . .
H14 H -0.2689 0.3960 0.0860 0.046 Uiso 1 1 calc R U .
C15 C -0.2247(2) 0.27062(11) 0.09243(13) 0.0338(4) Uani 1 1 d . . .
H15 H -0.2958 0.2571 0.1352 0.041 Uiso 1 1 calc R U .
C16 C -0.13511(16) 0.20589(10) 0.05859(10) 0.0241(3) Uani 1 1 d . . .
C17 C 0.27875(18) 0.16263(12) -0.00735(15) 0.0364(4) Uani 1 1 d . . .
H17A H 0.2843 0.1643 0.0619 0.044 Uiso 1 1 calc R U .
H17B H 0.3072 0.2167 -0.0323 0.044 Uiso 1 1 calc R U .
H17C H 0.3424 0.1192 -0.0294 0.044 Uiso 1 1 calc R U .
C18 C 0.0867(2) 0.15169(12) -0.18651(12) 0.0344(4) Uani 1 1 d . . .
H18A H 0.1654 0.1198 -0.2114 0.041 Uiso 1 1 calc R U .
H18B H 0.0980 0.2108 -0.2018 0.041 Uiso 1 1 calc R U .
H18C H -0.0033 0.1313 -0.2151 0.041 Uiso 1 1 calc R U .
C19 C -0.0899(2) 0.09126(13) 0.23000(12) 0.0375(4) Uani 1 1 d . . .
H19A H 0.0038 0.1173 0.2390 0.045 Uiso 1 1 calc R U .
H19B H -0.0853 0.0337 0.2530 0.045 Uiso 1 1 calc R U .
H19C H -0.1592 0.1225 0.2654 0.045 Uiso 1 1 calc R U .
C20 C -0.34520(17) 0.06282(12) 0.09323(13) 0.0331(4) Uani 1 1 d . . .
H20A H -0.3997 0.1082 0.1204 0.040 Uiso 1 1 calc R U .
H20B H -0.3587 0.0116 0.1294 0.040 Uiso 1 1 calc R U .
H20C H -0.3781 0.0539 0.0274 0.040 Uiso 1 1 calc R U .
H1 H 0.109(2) 0.0262(14) -0.0695(15) 0.039(6) Uiso 1 1 d . . .

loop_
_atom_site_aniso_label
_atom_site_aniso_U_11
_atom_site_aniso_U_22
_atom_site_aniso_U_33
_atom_site_aniso_U_23
_atom_site_aniso_U_13
_atom_site_aniso_U_12
Fe1 0.01451(15) 0.01889(17) 0.01690(15) 0.00056(9) 0.00009(10) 0.00165(9)
Si1 0.0180(2) 0.0217(2) 0.0238(2) 0.00196(14) 0.00253(14) 0.00120(14)
Si2 0.0205(2) 0.0233(2) 0.0199(2) -0.00042(14) 0.00365(14) 0.00218(14)
N1 0.0191(6) 0.0312(7) 0.0236(6) 0.0027(5) -0.0019(5) 0.0010(5)
C1 0.0208(7) 0.0204(7) 0.0209(7) -0.0010(5) 0.0039(5) 0.0017(5)
C2 0.0159(6) 0.0304(8) 0.0188(6) 0.0041(5) -0.0016(5) -0.0011(5)
C3 0.0195(7) 0.0290(8) 0.0230(7) 0.0013(5) 0.0003(5) -0.0009(5)
C4 0.0232(7) 0.0291(8) 0.0287(7) 0.0043(6) -0.0028(6) 0.0020(6)
C5 0.0225(7) 0.0356(9) 0.0252(7) 0.0057(6) -0.0048(6) -0.0017(6)
C6 0.0256(8) 0.0339(8) 0.0227(7) -0.0006(6) -0.0037(6) -0.0053(6)
C7 0.0219(7) 0.0284(8) 0.0236(7) 0.0027(6) 0.0009(5) -0.0011(6)
C8 0.0330(8) 0.0311(9) 0.0345(8) -0.0044(7) -0.0072(7) 0.0014(7)
C9 0.0367(9) 0.0446(11) 0.0400(10) 0.0040(8) -0.0186(8) 0.0014(8)
C10 0.0406(10) 0.0313(9) 0.0409(9) -0.0050(7) -0.0070(8) 0.0052(7)
C11 0.0210(6) 0.0230(7) 0.0221(7) -0.0012(5) -0.0020(5) 0.0015(5)
C12 0.0286(8) 0.0256(8) 0.0323(8) 0.0024(6) 0.0018(6) 0.0004(6)
C13 0.0438(10) 0.0227(8) 0.0405(9) 0.0017(7) 0.0009(7) 0.0046(7)
C14 0.0442(10) 0.0294(9) 0.0415(9) -0.0056(7) 0.0072(8) 0.0117(7)
C15 0.0376(9) 0.0302(9) 0.0344(8) -0.0029(7) 0.0123(7) 0.0072(7)
C16 0.0252(7) 0.0239(8) 0.0230(7) -0.0025(5) 0.0008(5) 0.0022(6)
C17 0.0217(8) 0.0303(9) 0.0570(11) 0.0040(8) -0.0008(7) -0.0038(6)
C18 0.0439(10) 0.0325(9) 0.0276(8) 0.0055(6) 0.0109(7) 0.0033(7)
C19 0.0464(10) 0.0444(11) 0.0219(7) -0.0030(7) 0.0022(7) 0.0094(8)
C20 0.0226(7) 0.0355(9) 0.0420(9) -0.0001(7) 0.0110(6) 0.0021(6)

loop_
_atom_type_symbol
_atom_type_description
_atom_type_scat_dispersion_real
_atom_type_scat_dispersion_imag
_atom_type_scat_source
C C 0.0033 0.0016
;
International Tables for Crystallography
(Vol. C, Tables 4.2.6.8 and 6.1.1.4)
;
H H 0.0000 0.0000
;
International Tables for Crystallography
(Vol. C, Table 6.1.1.4)
;
N N 0.0061 0.0033
;
International Tables for Crystallography
(Vol. C, Tables 4.2.6.8 and 6.1.1.4)
;
Fe Fe 0.3463 0.8444
;
International Tables for Crystallography
(Vol. C, Tables 4.2.6.8 and 6.1.1.4)
;
Si Si 0.0817 0.0704
;
International Tables for Crystallography
(Vol. C, Tables 4.2.6.8 and 6.1.1.4)
;

loop_
_geom_angle_atom_site_label_1
_geom_angle_atom_site_label_2
_geom_angle_atom_site_label_3
_geom_angle
_geom_angle_site_symmetry_1
_geom_angle_site_symmetry_3
C1 Fe1 C1 180.00(7) . 3
C1 Fe1 Si1 88.48(5) . 3
C1 Fe1 Si1 91.52(5) 3 3
C1 Fe1 Si1 91.52(5) . .
C1 Fe1 Si1 88.48(5) 3 .
Si1 Fe1 Si1 180.0 3 .
C1 Fe1 Si2 92.29(5) . .
C1 Fe1 Si2 87.70(5) 3 .
Si1 Fe1 Si2 99.66(2) 3 .
Si1 Fe1 Si2 80.34(2) . .
C1 Fe1 Si2 87.71(5) . 3
C1 Fe1 Si2 92.30(5) 3 3
Si1 Fe1 Si2 80.35(2) 3 3
Si1 Fe1 Si2 99.65(2) . 3
Si2 Fe1 Si2 180.0 . 3
C1 Fe1 H1 89.4(8) . .
C1 Fe1 H1 90.6(8) 3 .
Si1 Fe1 H1 132.8(9) 3 .
Si1 Fe1 H1 47.2(9) . .
Si2 Fe1 H1 127.5(9) . .
Si2 Fe1 H1 52.5(9) 3 .
C11 Si1 C17 106.33(8) . .
C11 Si1 C18 105.93(7) . .
C17 Si1 C18 104.71(9) . .
C11 Si1 Fe1 111.47(5) . .
C17 Si1 Fe1 113.89(6) . .
C18 Si1 Fe1 113.83(6) . .
C11 Si1 H1 147.9(7) . .
C17 Si1 H1 97.6(7) . .
C18 Si1 H1 87.9(7) . .
Fe1 Si1 H1 37.4(7) . .
C16 Si2 C19 105.72(8) . .
C16 Si2 C20 106.67(8) . .
C19 Si2 C20 105.01(9) . .
C16 Si2 Fe1 111.28(5) . .
C19 Si2 Fe1 113.86(6) . .
C20 Si2 Fe1 113.66(6) . .
C1 N1 C2 171.11(16) . .
N1 C1 Fe1 179.64(15) . .
C3 C2 N1 118.77(13) . .
C3 C2 C7 122.23(13) . .
N1 C2 C7 118.99(14) . .
C4 C3 C2 117.43(14) . .
C4 C3 C8 120.84(15) . .
C2 C3 C8 121.73(13) . .
C5 C4 C3 122.19(15) . .
C5 C4 H4 118.9 . .
C3 C4 H4 118.9 . .
C6 C5 C4 118.54(14) . .
C6 C5 C9 120.97(15) . .
C4 C5 C9 120.49(16) . .
C5 C6 C7 122.06(15) . .
C5 C6 H6 119.0 . .
C7 C6 H6 119.0 . .
C6 C7 C2 117.55(15) . .
C6 C7 C10 120.69(15) . .
C2 C7 C10 121.76(14) . .
C3 C8 H8A 109.5 . .
C3 C8 H8B 109.5 . .
H8A C8 H8B 109.5 . .
C3 C8 H8C 109.5 . .
H8A C8 H8C 109.5 . .
H8B C8 H8C 109.5 . .
C5 C9 H9A 109.5 . .
C5 C9 H9B 109.5 . .
H9A C9 H9B 109.5 . .
C5 C9 H9C 109.5 . .
H9A C9 H9C 109.5 . .
H9B C9 H9C 109.5 . .
C7 C10 H10A 109.5 . .
C7 C10 H10B 109.5 . .
H10A C10 H10B 109.5 . .
C7 C10 H10C 109.5 . .
H10A C10 H10C 109.5 . .
H10B C10 H10C 109.5 . .
C16 C11 C12 119.50(14) . .
C16 C11 Si1 117.56(12) . .
C12 C11 Si1 122.93(12) . .
C13 C12 C11 120.84(16) . .
C13 C12 H12 119.6 . .
C11 C12 H12 119.6 . .
C12 C13 C14 119.74(16) . .
C12 C13 H13 120.1 . .
C14 C13 H13 120.1 . .
C15 C14 C13 120.00(16) . .
C15 C14 H14 120.0 . .
C13 C14 H14 120.0 . .
C14 C15 C16 121.02(16) . .
C14 C15 H15 119.5 . .
C16 C15 H15 119.5 . .
C11 C16 C15 118.90(15) . .
C11 C16 Si2 117.58(11) . .
C15 C16 Si2 123.50(12) . .
Si1 C17 H17A 109.5 . .
Si1 C17 H17B 109.5 . .
H17A C17 H17B 109.5 . .
Si1 C17 H17C 109.5 . .
H17A C17 H17C 109.5 . .
H17B C17 H17C 109.5 . .
Si1 C18 H18A 109.5 . .
Si1 C18 H18B 109.5 . .
H18A C18 H18B 109.5 . .
Si1 C18 H18C 109.5 . .
H18A C18 H18C 109.5 . .
H18B C18 H18C 109.5 . .
Si2 C19 H19A 109.5 . .
Si2 C19 H19B 109.5 . .
H19A C19 H19B 109.5 . .
Si2 C19 H19C 109.5 . .
H19A C19 H19C 109.5 . .
H19B C19 H19C 109.5 . .
Si2 C20 H20A 109.5 . .
Si2 C20 H20B 109.5 . .
H20A C20 H20B 109.5 . .
Si2 C20 H20C 109.5 . .
H20A C20 H20C 109.5 . .
H20B C20 H20C 109.5 . .

loop_
_geom_bond_atom_site_label_1
_geom_bond_atom_site_label_2
_geom_bond_distance
_geom_bond_site_symmetry_2
Fe1 C1 1.8380(16) .
Fe1 C1 1.8380(16) 3
Fe1 Si1 2.4338(7) 3
Fe1 Si1 2.4338(7) .
Fe1 Si2 2.4361(5) .
Fe1 Si2 2.4361(5) 3
Fe1 H1 1.49(2) .
Si1 C11 1.8819(16) .
Si1 C17 1.8873(17) .
Si1 C18 1.8916(17) .
Si1 H1 1.79(2) .
Si2 C16 1.8798(17) .
Si2 C19 1.8816(18) .
Si2 C20 1.8901(17) .
N1 C1 1.172(2) .
N1 C2 1.4027(17) .
C2 C3 1.400(2) .
C2 C7 1.404(2) .
C3 C4 1.396(2) .
C3 C8 1.504(2) .
C4 C5 1.390(2) .
C4 H4 0.9300 .
C5 C6 1.387(2) .
C5 C9 1.510(2) .
C6 C7 1.396(2) .
C6 H6 0.9300 .
C7 C10 1.498(2) .
C8 H8A 0.9600 .
C8 H8B 0.9600 .
C8 H8C 0.9600 .
C9 H9A 0.9600 .
C9 H9B 0.9600 .
C9 H9C 0.9600 .
C10 H10A 0.9600 .
C10 H10B 0.9600 .
C10 H10C 0.9600 .
C11 C16 1.399(2) .
C11 C12 1.400(2) .
C12 C13 1.387(2) .
C12 H12 0.9300 .
C13 C14 1.390(3) .
C13 H13 0.9300 .
C14 C15 1.381(3) .
C14 H14 0.9300 .
C15 C16 1.406(2) .
C15 H15 0.9300 .
C17 H17A 0.9600 .
C17 H17B 0.9600 .
C17 H17C 0.9600 .
C18 H18A 0.9600 .
C18 H18B 0.9600 .
C18 H18C 0.9600 .
C19 H19A 0.9600 .
C19 H19B 0.9600 .
C19 H19C 0.9600 .
C20 H20A 0.9600 .
C20 H20B 0.9600 .
C20 H20C 0.9600 .

loop_
_geom_torsion_atom_site_label_1
_geom_torsion_atom_site_label_2
_geom_torsion_atom_site_label_3
_geom_torsion_atom_site_label_4
_geom_torsion
N1 C2 C3 C4 179.11(13)
C7 C2 C3 C4 -0.7(2)
N1 C2 C3 C8 -1.5(2)
C7 C2 C3 C8 178.63(14)
C2 C3 C4 C5 0.8(2)
C8 C3 C4 C5 -178.57(15)
C3 C4 C5 C6 -0.2(2)
C3 C4 C5 C9 179.77(16)
C4 C5 C6 C7 -0.4(2)
C9 C5 C6 C7 179.58(16)
C5 C6 C7 C2 0.5(2)
C5 C6 C7 C10 -179.09(16)
C3 C2 C7 C6 0.1(2)
N1 C2 C7 C6 -179.72(13)
C3 C2 C7 C10 179.67(15)
N1 C2 C7 C10 -0.2(2)
C17 Si1 C11 C16 -117.30(13)
C18 Si1 C11 C16 131.68(12)
Fe1 Si1 C11 C16 7.36(13)
C17 Si1 C11 C12 63.34(15)
C18 Si1 C11 C12 -47.69(15)
Fe1 Si1 C11 C12 -172.00(11)
C16 C11 C12 C13 -0.3(2)
Si1 C11 C12 C13 179.03(13)
C11 C12 C13 C14 0.0(3)
C12 C13 C14 C15 0.3(3)
C13 C14 C15 C16 -0.2(3)
C12 C11 C16 C15 0.4(2)
Si1 C11 C16 C15 -178.99(12)
C12 C11 C16 Si2 -177.87(11)
Si1 C11 C16 Si2 2.75(16)
C14 C15 C16 C11 -0.1(3)
C14 C15 C16 Si2 178.03(14)
C19 Si2 C16 C11 112.47(13)
C20 Si2 C16 C11 -136.11(12)
Fe1 Si2 C16 C11 -11.62(13)
C19 Si2 C16 C15 -65.71(16)
C20 Si2 C16 C15 45.71(16)
Fe1 Si2 C16 C15 170.20(12)
